data_7125733
loop_
_publ_author_name
'Zhao, Huaxin'
'Ma, Guobin'
'Xie, Xiaojuan'
'Wang, Yong'
'Hao, Jian'
'Wan, Wen'

_publ_section_title
;
 Pd(ii)-Catalyzed decarboxylative meta-C-H difluoromethylation.
;
_journal_issue 27
_journal_name_full 'Chemical communications (Cambridge, England)'
_journal_page_first 3927
_journal_page_last 3930
_journal_paper_doi 10.1039/c9cc00984a
_journal_volume 55
_journal_year 2019
_chemical_formula_sum 'C22 H15 F2 N'
_chemical_formula_weight 331.35
_space_group_IT_number 14
_space_group_name_Hall '-P 2ybc'
_space_group_name_H-M_alt 'P 1 21/c 1'
_symmetry_cell_setting monoclinic
_symmetry_space_group_name_H-M 'P 1 21/c 1'
_atom_sites_solution_hydrogens geom
_atom_sites_solution_primary direct
_atom_sites_solution_secondary difmap
_audit_block_doi 10.5517/ccdc.csd.cc21dbyr
_audit_creation_method SHELXL-97
_audit_update_record
;
2019-01-04 deposited with the CCDC.	2019-03-14 downloaded from the CCDC.
;
_cell_angle_alpha 90.00
_cell_angle_beta 93.185(10)
_cell_angle_gamma 90.00
_cell_formula_units_Z 8
_cell_length_a 15.086(11)
_cell_length_b 21.938(16)
_cell_length_c 10.094(8)
_cell_measurement_reflns_used 3064
_cell_measurement_temperature 296(2)
_cell_measurement_theta_max 21.58
_cell_measurement_theta_min 2.54
_cell_volume 3336(4)
_computing_cell_refinement 'Bruker SAINT'
_computing_data_collection 'Bruker APEX2'
_computing_data_reduction 'Bruker SAINT'
_computing_molecular_graphics 'Bruker SHELXTL'
_computing_publication_material 'Bruker SHELXTL'
_computing_structure_refinement 'SHELXL-97 (Sheldrick, 2008)'
_computing_structure_solution 'SHELXS-97 (Sheldrick, 2008)'
_diffrn_ambient_temperature 296(2)
_diffrn_measured_fraction_theta_full 0.999
_diffrn_measured_fraction_theta_max 0.999
_diffrn_measurement_device_type 'Bruker APEX-II CCD'
_diffrn_measurement_method '\f and \w scans'
_diffrn_radiation_monochromator graphite
_diffrn_radiation_source 'fine-focus sealed tube'
_diffrn_radiation_type MoK\a
_diffrn_radiation_wavelength 0.71073
_diffrn_reflns_av_R_equivalents 0.0285
_diffrn_reflns_av_sigmaI/netI 0.0341
_diffrn_reflns_limit_h_max 12
_diffrn_reflns_limit_h_min -17
_diffrn_reflns_limit_k_max 25
_diffrn_reflns_limit_k_min -26
_diffrn_reflns_limit_l_max 12
_diffrn_reflns_limit_l_min -11
_diffrn_reflns_number 16982
_diffrn_reflns_theta_full 25.05
_diffrn_reflns_theta_max 25.05
_diffrn_reflns_theta_min 1.86
_exptl_absorpt_coefficient_mu 0.092
_exptl_absorpt_correction_T_max 0.9954
_exptl_absorpt_correction_T_min 0.9845
_exptl_absorpt_correction_type multi-scan
_exptl_absorpt_process_details sadabs
_exptl_crystal_density_diffrn 1.320
_exptl_crystal_density_method 'not measured'
_exptl_crystal_F_000 1376
_exptl_crystal_size_max 0.17
_exptl_crystal_size_mid 0.11
_exptl_crystal_size_min 0.05
_refine_diff_density_max 0.440
_refine_diff_density_min -0.458
_refine_diff_density_rms 0.043
_refine_ls_extinction_coef 0.0019(8)
_refine_ls_extinction_expression Fc^*^=kFc[1+0.001xFc^2^\l^3^/sin(2\q)]^-1/4^
_refine_ls_extinction_method SHELXL
_refine_ls_goodness_of_fit_ref 1.052
_refine_ls_hydrogen_treatment constr
_refine_ls_matrix_type full
_refine_ls_number_parameters 452
_refine_ls_number_reflns 5895
_refine_ls_number_restraints 0
_refine_ls_restrained_S_all 1.052
_refine_ls_R_factor_all 0.1093
_refine_ls_R_factor_gt 0.0652
_refine_ls_shift/su_max 0.000
_refine_ls_shift/su_mean 0.000
_refine_ls_structure_factor_coef Fsqd
_refine_ls_weighting_details 'calc w=1/[\s^2^(Fo^2^)+(0.1045P)^2^+1.3889P] where P=(Fo^2^+2Fc^2^)/3'
_refine_ls_weighting_scheme calc
_refine_ls_wR_factor_gt 0.1835
_refine_ls_wR_factor_ref 0.2228
_reflns_number_gt 3450
_reflns_number_total 5895
_reflns_threshold_expression >2sigma(I)
_cod_data_source_file c9cc00984a2.cif
_cod_data_source_block 180628a
_cod_depositor_comments
;
The following automatic conversions were performed:

data item '_symmetry_cell_setting' value 'Monoclinic' was changed to
'monoclinic' in accordance with the
/home/data/users/saulius/crontab/automatic-downloads/current/RSC/lib/dictionaries/cif_core.dic
dictionary named 'cif_core.dic' version 2.4.2 last updated on
2011-04-26.

Automatic conversion script
Id: cif_fix_values 7556 2019-12-06 15:28:31Z antanas 
;
_cod_original_sg_symbol_H-M P2(1)/c
_cod_database_code 7125733

loop_
_symmetry_equiv_pos_as_xyz
'x, y, z'
'-x, y+1/2, -z+1/2'
'-x, -y, -z'
'x, -y-1/2, z-1/2'

loop_
_atom_site_label
_atom_site_type_symbol
_atom_site_fract_x
_atom_site_fract_y
_atom_site_fract_z
_atom_site_U_iso_or_equiv
_atom_site_adp_type
_atom_site_occupancy
_atom_site_symmetry_multiplicity
_atom_site_calc_flag
_atom_site_refinement_flags
C1 C 0.4303(2) 0.30223(14) 0.0758(3) 0.0591(8) Uani 1 1 d .
C2 C 0.4174(2) 0.35149(15) -0.0308(3) 0.0585(8) Uani 1 1 d .
C3 C 0.38824(16) 0.40502(12) 0.0073(3) 0.0395(6) Uani 1 1 d .
H3 H 0.3784 0.4121 0.0961 0.047 Uiso 1 1 calc R
C4 C 0.3728(2) 0.44910(15) -0.0829(3) 0.0606(8) Uani 1 1 d .
C5 C 0.3876(3) 0.43897(19) -0.2162(4) 0.0814(11) Uani 1 1 d .
H5 H 0.3761 0.4696 -0.2786 0.098 Uiso 1 1 calc R
C6 C 0.4196(3) 0.3833(2) -0.2548(4) 0.0932(13) Uani 1 1 d .
H6 H 0.4304 0.3760 -0.3432 0.112 Uiso 1 1 calc R
C7 C 0.4352(3) 0.33834(19) -0.1603(4) 0.0793(11) Uani 1 1 d .
H7 H 0.4571 0.3004 -0.1834 0.095 Uiso 1 1 calc R
C8 C 0.3384(2) 0.50809(15) -0.0356(3) 0.0618(9) Uani 1 1 d .
C9 C 0.3690(3) 0.53239(17) 0.0859(4) 0.0793(11) Uani 1 1 d .
H9 H 0.4114 0.5113 0.1382 0.095 Uiso 1 1 calc R
C10 C 0.3374(3) 0.58708(19) 0.1295(4) 0.0980(14) Uani 1 1 d .
H10 H 0.3605 0.6037 0.2089 0.118 Uiso 1 1 calc R
C11 C 0.2710(3) 0.61785(19) 0.0555(5) 0.1008(14) Uani 1 1 d .
H11 H 0.2480 0.6541 0.0871 0.121 Uiso 1 1 calc R
C12 C 0.2398(3) 0.59479(19) -0.0628(5) 0.0977(14) Uani 1 1 d .
H12 H 0.1959 0.6158 -0.1124 0.117 Uiso 1 1 calc R
C13 C 0.5199(2) 0.29928(13) 0.1480(3) 0.0574(8) Uani 1 1 d .
C14 C 0.5779(2) 0.25507(16) 0.1098(4) 0.0764(10) Uani 1 1 d .
H14 H 0.5604 0.2286 0.0413 0.092 Uiso 1 1 calc R
C15 C 0.6624(3) 0.2492(2) 0.1717(5) 0.0956(13) Uani 1 1 d .
H15 H 0.7005 0.2188 0.1448 0.115 Uiso 1 1 calc R
C16 C 0.6891(3) 0.2877(2) 0.2714(5) 0.0929(14) Uani 1 1 d .
H16 H 0.7453 0.2830 0.3129 0.112 Uiso 1 1 calc R
C17 C 0.6327(2) 0.33516(17) 0.3139(4) 0.0707(10) Uani 1 1 d .
C18 C 0.6596(3) 0.3755(2) 0.4171(5) 0.0928(14) Uani 1 1 d .
H18 H 0.7160 0.3714 0.4581 0.111 Uiso 1 1 calc R
C19 C 0.6054(3) 0.4199(2) 0.4580(4) 0.0927(14) Uani 1 1 d .
H19 H 0.6245 0.4461 0.5261 0.111 Uiso 1 1 calc R
C20 C 0.5198(3) 0.42622(17) 0.3970(4) 0.0834(12) Uani 1 1 d .
H20 H 0.4821 0.4564 0.4256 0.100 Uiso 1 1 calc R
C21 C 0.4921(2) 0.38868(15) 0.2971(3) 0.0654(9) Uani 1 1 d .
H21 H 0.4356 0.3940 0.2569 0.079 Uiso 1 1 calc R
C22 C 0.5465(2) 0.34153(14) 0.2519(3) 0.0568(8) Uani 1 1 d .
C23 C 0.9287(2) 0.20036(14) 0.1056(3) 0.0605(8) Uani 1 1 d .
C24 C 0.9287(2) 0.14662(16) 0.0104(3) 0.0592(8) Uani 1 1 d .
C25 C 0.9768(3) 0.15111(19) -0.1026(4) 0.0805(11) Uani 1 1 d .
H25 H 1.0057 0.1870 -0.1233 0.097 Uiso 1 1 calc R
C26 C 0.9799(3) 0.1009(2) -0.1823(4) 0.0943(13) Uani 1 1 d .
H26 H 1.0113 0.1023 -0.2590 0.113 Uiso 1 1 calc R
C27 C 0.9367(3) 0.04820(19) -0.1493(4) 0.0791(11) Uani 1 1 d .
H27 H 0.9390 0.0138 -0.2030 0.095 Uiso 1 1 calc R
C28 C 0.8894(2) 0.04695(15) -0.0345(3) 0.0582(8) Uani 1 1 d .
C29 C 0.88671(16) 0.09610(12) 0.0439(2) 0.0382(6) Uani 1 1 d .
H29 H 0.8557 0.0949 0.1210 0.046 Uiso 1 1 calc R
C30 C 0.8401(2) -0.00794(15) 0.0080(3) 0.0561(8) Uani 1 1 d .
C31 C 0.8318(3) -0.05999(16) -0.0696(4) 0.0759(10) Uani 1 1 d .
H31 H 0.8579 -0.0611 -0.1509 0.091 Uiso 1 1 calc R
C32 C 0.7859(3) -0.10992(17) -0.0287(4) 0.0874(12) Uani 1 1 d .
H32 H 0.7816 -0.1443 -0.0826 0.105 Uiso 1 1 calc R
C33 C 0.7460(3) -0.11013(16) 0.0905(4) 0.0780(11) Uani 1 1 d .
H33 H 0.7152 -0.1443 0.1174 0.094 Uiso 1 1 calc R
C34 C 0.7525(2) -0.05903(16) 0.1692(4) 0.0721(10) Uani 1 1 d .
H34 H 0.7252 -0.0586 0.2495 0.086 Uiso 1 1 calc R
C35 C 1.0153(2) 0.20805(13) 0.1850(3) 0.0552(8) Uani 1 1 d .
C36 C 1.04226(19) 0.16538(13) 0.2877(3) 0.0531(8) Uani 1 1 d .
C37 C 0.9877(2) 0.11769(14) 0.3320(3) 0.0614(9) Uani 1 1 d .
H37 H 0.9302 0.1135 0.2949 0.074 Uiso 1 1 calc R
C38 C 1.0179(3) 0.07806(16) 0.4276(4) 0.0764(10) Uani 1 1 d .
H38 H 0.9807 0.0474 0.4557 0.092 Uiso 1 1 calc R
C39 C 1.1045(3) 0.08302(19) 0.4843(4) 0.0864(12) Uani 1 1 d .
H39 H 1.1253 0.0549 0.5477 0.104 Uiso 1 1 calc R
C40 C 1.1579(3) 0.1286(2) 0.4467(4) 0.0812(11) Uani 1 1 d .
H40 H 1.2149 0.1319 0.4861 0.097 Uiso 1 1 calc R
C41 C 1.1289(2) 0.17143(16) 0.3486(3) 0.0652(9) Uani 1 1 d .
C42 C 1.1838(2) 0.2204(2) 0.3106(4) 0.0816(12) Uani 1 1 d .
H42 H 1.2400 0.2250 0.3521 0.098 Uiso 1 1 calc R
C43 C 1.1557(3) 0.26065(19) 0.2149(4) 0.0838(12) Uani 1 1 d .
H43 H 1.1923 0.2926 0.1920 0.101 Uiso 1 1 calc R
C44 C 1.0718(2) 0.25392(15) 0.1510(4) 0.0683(9) Uani 1 1 d .
H44 H 1.0537 0.2810 0.0840 0.082 Uiso 1 1 calc R
F1 F 0.36475(11) 0.30782(8) 0.16443(19) 0.0676(5) Uani 1 1 d .
F2 F 0.41180(14) 0.24676(8) 0.0147(2) 0.0837(7) Uani 1 1 d .
F3 F 0.85963(12) 0.19571(8) 0.1875(2) 0.0721(6) Uani 1 1 d .
F4 F 0.91019(15) 0.25230(9) 0.0322(2) 0.0938(7) Uani 1 1 d .
N1 N 0.2727(3) 0.53966(18) -0.1121(4) 0.1079(12) Uani 1 1 d .
N2 N 0.7999(2) -0.00727(16) 0.1303(3) 0.0899(10) Uani 1 1 d .

loop_
_atom_site_aniso_label
_atom_site_aniso_U_11
_atom_site_aniso_U_22
_atom_site_aniso_U_33
_atom_site_aniso_U_23
_atom_site_aniso_U_13
_atom_site_aniso_U_12
C1 0.0478(18) 0.0572(19) 0.072(2) -0.0056(16) 0.0031(16) -0.0018(15)
C2 0.0413(17) 0.072(2) 0.062(2) -0.0011(17) -0.0051(14) -0.0058(15)
C3 0.0358(15) 0.0443(15) 0.0376(14) 0.0002(12) -0.0048(11) -0.0041(12)
C4 0.0503(19) 0.072(2) 0.059(2) 0.0032(17) -0.0035(15) -0.0117(16)
C5 0.087(3) 0.088(3) 0.068(2) 0.014(2) -0.004(2) -0.002(2)
C6 0.105(3) 0.110(3) 0.066(3) 0.003(2) 0.012(2) 0.004(3)
C7 0.081(3) 0.086(3) 0.071(3) -0.005(2) 0.008(2) 0.008(2)
C8 0.058(2) 0.0589(19) 0.068(2) 0.0151(16) -0.0016(16) -0.0076(16)
C9 0.091(3) 0.072(2) 0.073(2) 0.0050(19) -0.014(2) -0.005(2)
C10 0.129(4) 0.077(3) 0.087(3) -0.009(2) -0.004(3) -0.008(3)
C11 0.118(4) 0.064(3) 0.122(4) 0.009(3) 0.018(3) 0.003(3)
C12 0.096(3) 0.071(3) 0.125(4) 0.016(3) -0.009(3) 0.011(2)
C13 0.0469(18) 0.0545(18) 0.071(2) 0.0079(16) 0.0018(15) 0.0044(15)
C14 0.063(2) 0.074(2) 0.092(3) 0.001(2) 0.0061(19) 0.0138(19)
C15 0.063(3) 0.102(3) 0.122(4) 0.005(3) 0.006(2) 0.028(2)
C16 0.044(2) 0.107(3) 0.127(4) 0.033(3) -0.006(2) 0.016(2)
C17 0.051(2) 0.078(2) 0.081(2) 0.0213(19) -0.0120(18) -0.0088(18)
C18 0.072(3) 0.097(3) 0.105(3) 0.027(3) -0.032(2) -0.026(2)
C19 0.106(4) 0.085(3) 0.084(3) 0.000(2) -0.030(3) -0.027(3)
C20 0.097(3) 0.073(2) 0.078(3) -0.006(2) -0.017(2) -0.004(2)
C21 0.059(2) 0.063(2) 0.073(2) 0.0020(17) -0.0132(17) 0.0012(17)
C22 0.0446(18) 0.0589(19) 0.066(2) 0.0142(16) -0.0018(15) -0.0035(15)
C23 0.0465(18) 0.0592(19) 0.076(2) 0.0153(17) 0.0052(16) 0.0038(15)
C24 0.0462(18) 0.076(2) 0.0542(19) 0.0085(16) -0.0080(15) 0.0036(16)
C25 0.077(3) 0.100(3) 0.065(2) 0.007(2) 0.0042(19) -0.026(2)
C26 0.090(3) 0.134(4) 0.061(2) -0.005(3) 0.021(2) -0.030(3)
C27 0.074(3) 0.103(3) 0.061(2) -0.016(2) 0.0071(19) -0.010(2)
C28 0.0462(18) 0.079(2) 0.0488(18) 0.0017(16) -0.0035(14) 0.0051(16)
C29 0.0294(14) 0.0502(16) 0.0348(14) 0.0013(12) 0.0015(10) 0.0036(12)
C30 0.0487(18) 0.067(2) 0.0519(18) -0.0005(15) -0.0042(14) 0.0095(15)
C31 0.097(3) 0.067(2) 0.065(2) -0.0101(18) 0.008(2) 0.002(2)
C32 0.116(3) 0.062(2) 0.084(3) -0.012(2) 0.007(2) 0.007(2)
C33 0.086(3) 0.056(2) 0.092(3) 0.003(2) -0.003(2) -0.0023(19)
C34 0.074(2) 0.073(2) 0.070(2) 0.0016(19) 0.0081(18) -0.0095(19)
C35 0.0486(18) 0.0520(17) 0.066(2) -0.0063(15) 0.0093(15) 0.0000(14)
C36 0.0445(17) 0.0540(17) 0.0611(19) -0.0152(15) 0.0046(14) 0.0029(14)
C37 0.060(2) 0.0573(19) 0.066(2) -0.0033(16) -0.0052(16) 0.0041(16)
C38 0.093(3) 0.063(2) 0.071(2) 0.0064(18) -0.006(2) 0.0087(19)
C39 0.097(3) 0.083(3) 0.077(3) -0.001(2) -0.017(2) 0.032(2)
C40 0.064(2) 0.099(3) 0.079(3) -0.025(2) -0.012(2) 0.022(2)
C41 0.051(2) 0.078(2) 0.065(2) -0.0237(18) -0.0031(16) 0.0105(18)
C42 0.045(2) 0.106(3) 0.094(3) -0.037(3) 0.006(2) -0.016(2)
C43 0.072(3) 0.087(3) 0.093(3) -0.020(2) 0.019(2) -0.026(2)
C44 0.066(2) 0.066(2) 0.075(2) -0.0063(17) 0.0166(18) -0.0162(18)
F1 0.0466(11) 0.0739(12) 0.0823(13) 0.0091(10) 0.0049(9) -0.0025(9)
F2 0.0833(15) 0.0629(12) 0.1032(16) -0.0139(11) -0.0098(12) -0.0088(10)
F3 0.0482(11) 0.0713(12) 0.0978(15) 0.0000(10) 0.0127(10) 0.0094(9)
F4 0.0877(16) 0.0698(13) 0.1221(19) 0.0332(12) -0.0090(13) 0.0106(11)
N1 0.100(3) 0.099(3) 0.122(3) 0.021(2) -0.010(2) 0.001(2)
N2 0.083(2) 0.107(3) 0.079(2) 0.0011(19) 0.0012(18) -0.005(2)

loop_
_atom_type_symbol
_atom_type_description
_atom_type_scat_dispersion_real
_atom_type_scat_dispersion_imag
_atom_type_scat_source
C C 0.0033 0.0016 'International Tables Vol C Tables 4.2.6.8 and 6.1.1.4'
H H 0.0000 0.0000 'International Tables Vol C Tables 4.2.6.8 and 6.1.1.4'
N N 0.0061 0.0033 'International Tables Vol C Tables 4.2.6.8 and 6.1.1.4'
F F 0.0171 0.0103 'International Tables Vol C Tables 4.2.6.8 and 6.1.1.4'

loop_
_geom_angle_atom_site_label_1
_geom_angle_atom_site_label_2
_geom_angle_atom_site_label_3
_geom_angle
F1 C1 F2 103.5(2)
F1 C1 C13 110.4(3)
F2 C1 C13 109.4(3)
F1 C1 C2 109.1(3)
F2 C1 C2 107.0(3)
C13 C1 C2 116.6(3)
C3 C2 C7 123.2(3)
C3 C2 C1 117.1(3)
C7 C2 C1 119.7(3)
C2 C3 C4 119.5(3)
C2 C3 H3 120.2
C4 C3 H3 120.2
C3 C4 C5 120.7(3)
C3 C4 C8 117.5(3)
C5 C4 C8 121.8(3)
C6 C5 C4 119.4(4)
C6 C5 H5 120.3
C4 C5 H5 120.3
C5 C6 C7 119.1(4)
C5 C6 H6 120.5
C7 C6 H6 120.5
C2 C7 C6 118.0(4)
C2 C7 H7 121.0
C6 C7 H7 121.0
C9 C8 N1 119.0(3)
C9 C8 C4 120.8(3)
N1 C8 C4 120.2(3)
C10 C9 C8 120.9(4)
C10 C9 H9 119.6
C8 C9 H9 119.6
C9 C10 C11 120.3(4)
C9 C10 H10 119.8
C11 C10 H10 119.8
C12 C11 C10 119.7(4)
C12 C11 H11 120.2
C10 C11 H11 120.2
C11 C12 N1 121.3(4)
C11 C12 H12 119.3
N1 C12 H12 119.3
C14 C13 C22 120.1(3)
C14 C13 C1 117.7(3)
C22 C13 C1 122.2(3)
C13 C14 C15 121.3(4)
C13 C14 H14 119.3
C15 C14 H14 119.3
C16 C15 C14 120.0(4)
C16 C15 H15 120.0
C14 C15 H15 120.0
C15 C16 C17 121.4(4)
C15 C16 H16 119.3
C17 C16 H16 119.3
C18 C17 C22 118.9(4)
C18 C17 C16 121.9(4)
C22 C17 C16 119.1(4)
C19 C18 C17 121.6(4)
C19 C18 H18 119.2
C17 C18 H18 119.2
C18 C19 C20 119.6(4)
C18 C19 H19 120.2
C20 C19 H19 120.2
C21 C20 C19 120.4(4)
C21 C20 H20 119.8
C19 C20 H20 119.8
C20 C21 C22 121.7(3)
C20 C21 H21 119.1
C22 C21 H21 119.1
C21 C22 C17 117.7(3)
C21 C22 C13 124.2(3)
C17 C22 C13 118.0(3)
F3 C23 F4 104.3(2)
F3 C23 C35 110.7(3)
F4 C23 C35 109.8(3)
F3 C23 C24 110.5(3)
F4 C23 C24 108.0(3)
C35 C23 C24 113.2(3)
C29 C24 C25 123.1(3)
C29 C24 C23 118.0(3)
C25 C24 C23 118.8(3)
C26 C25 C24 117.6(4)
C26 C25 H25 121.2
C24 C25 H25 121.2
C25 C26 C27 120.1(4)
C25 C26 H26 119.9
C27 C26 H26 119.9
C26 C27 C28 119.2(4)
C26 C27 H27 120.4
C28 C27 H27 120.4
C29 C28 C27 120.6(3)
C29 C28 C30 116.6(3)
C27 C28 C30 122.8(3)
C24 C29 C28 119.3(3)
C24 C29 H29 120.3
C28 C29 H29 120.3
C31 C30 N2 118.3(3)
C31 C30 C28 122.3(3)
N2 C30 C28 119.4(3)
C32 C31 C30 121.2(4)
C32 C31 H31 119.4
C30 C31 H31 119.4
C31 C32 C33 121.3(4)
C31 C32 H32 119.4
C33 C32 H32 119.4
C32 C33 C34 118.8(4)
C32 C33 H33 120.6
C34 C33 H33 120.6
C33 C34 N2 121.2(4)
C33 C34 H34 119.4
N2 C34 H34 119.4
C44 C35 C36 120.1(3)
C44 C35 C23 118.7(3)
C36 C35 C23 120.9(3)
C37 C36 C41 118.0(3)
C37 C36 C35 124.1(3)
C41 C36 C35 117.9(3)
C38 C37 C36 121.2(3)
C38 C37 H37 119.4
C36 C37 H37 119.4
C37 C38 C39 120.6(4)
C37 C38 H38 119.7
C39 C38 H38 119.7
C40 C39 C38 120.0(4)
C40 C39 H39 120.0
C38 C39 H39 120.0
C39 C40 C41 121.4(4)
C39 C40 H40 119.3
C41 C40 H40 119.3
C40 C41 C36 118.8(3)
C40 C41 C42 121.8(3)
C36 C41 C42 119.4(3)
C43 C42 C41 121.2(3)
C43 C42 H42 119.4
C41 C42 H42 119.4
C42 C43 C44 120.0(4)
C42 C43 H43 120.0
C44 C43 H43 120.0
C35 C44 C43 121.4(4)
C35 C44 H44 119.3
C43 C44 H44 119.3
C8 N1 C12 118.8(4)
C30 N2 C34 119.1(3)

loop_
_geom_bond_atom_site_label_1
_geom_bond_atom_site_label_2
_geom_bond_distance
C1 F1 1.375(4)
C1 F2 1.386(4)
C1 C13 1.500(4)
C1 C2 1.530(5)
C2 C3 1.319(4)
C2 C7 1.380(5)
C3 C4 1.339(4)
C3 H3 0.9300
C4 C5 1.395(5)
C4 C8 1.483(5)
C5 C6 1.377(5)
C5 H5 0.9300
C6 C7 1.383(5)
C6 H6 0.9300
C7 H7 0.9300
C8 C9 1.393(5)
C8 N1 1.404(5)
C9 C10 1.372(5)
C9 H9 0.9300
C10 C11 1.391(6)
C10 H10 0.9300
C11 C12 1.357(6)
C11 H11 0.9300
C12 N1 1.408(6)
C12 H12 0.9300
C13 C14 1.376(5)
C13 C22 1.441(4)
C14 C15 1.395(6)
C14 H14 0.9300
C15 C16 1.358(6)
C15 H15 0.9300
C16 C17 1.425(6)
C16 H16 0.9300
C17 C18 1.409(6)
C17 C22 1.418(4)
C18 C19 1.352(6)
C18 H18 0.9300
C19 C20 1.405(6)
C19 H19 0.9300
C20 C21 1.351(5)
C20 H20 0.9300
C21 C22 1.412(5)
C21 H21 0.9300
C23 F3 1.370(4)
C23 F4 1.379(4)
C23 C35 1.503(4)
C23 C24 1.521(5)
C24 C29 1.330(4)
C24 C25 1.388(5)
C25 C26 1.367(6)
C25 H25 0.9300
C26 C27 1.377(5)
C26 H26 0.9300
C27 C28 1.394(5)
C27 H27 0.9300
C28 C29 1.339(4)
C28 C30 1.491(5)
C29 H29 0.9300
C30 C31 1.386(5)
C30 N2 1.406(5)
C31 C32 1.372(5)
C31 H31 0.9300
C32 C33 1.374(5)
C32 H32 0.9300
C33 C34 1.374(5)
C33 H33 0.9300
C34 N2 1.409(5)
C34 H34 0.9300
C35 C44 1.375(4)
C35 C36 1.439(4)
C36 C37 1.419(4)
C36 C41 1.419(4)
C37 C38 1.359(4)
C37 H37 0.9300
C38 C39 1.402(6)
C38 H38 0.9300
C39 C40 1.350(6)
C39 H39 0.9300
C40 C41 1.418(5)
C40 H40 0.9300
C41 C42 1.422(5)
C42 C43 1.360(6)
C42 H42 0.9300
C43 C44 1.396(5)
C43 H43 0.9300
C44 H44 0.9300

loop_
_geom_torsion_atom_site_label_1
_geom_torsion_atom_site_label_2
_geom_torsion_atom_site_label_3
_geom_torsion_atom_site_label_4
_geom_torsion
F1 C1 C2 C3 35.9(4)
F2 C1 C2 C3 147.3(3)
C13 C1 C2 C3 -90.0(3)
F1 C1 C2 C7 -143.3(3)
F2 C1 C2 C7 -31.9(4)
C13 C1 C2 C7 90.9(4)
C7 C2 C3 C4 1.5(5)
C1 C2 C3 C4 -177.7(3)
C2 C3 C4 C5 -0.2(5)
C2 C3 C4 C8 178.8(3)
C3 C4 C5 C6 -0.9(5)
C8 C4 C5 C6 -179.9(3)
C4 C5 C6 C7 0.7(6)
C3 C2 C7 C6 -1.6(5)
C1 C2 C7 C6 177.5(3)
C5 C6 C7 C2 0.4(6)
C3 C4 C8 C9 38.6(4)
C5 C4 C8 C9 -142.4(4)
C3 C4 C8 N1 -140.0(3)
C5 C4 C8 N1 39.0(5)
N1 C8 C9 C10 -1.6(6)
C4 C8 C9 C10 179.8(4)
C8 C9 C10 C11 3.1(7)
C9 C10 C11 C12 -2.7(7)
C10 C11 C12 N1 0.8(7)
F1 C1 C13 C14 133.8(3)
F2 C1 C13 C14 20.5(4)
C2 C1 C13 C14 -101.0(4)
F1 C1 C13 C22 -47.5(4)
F2 C1 C13 C22 -160.8(3)
C2 C1 C13 C22 77.7(4)
C22 C13 C14 C15 1.3(5)
C1 C13 C14 C15 -180.0(3)
C13 C14 C15 C16 -0.3(6)
C14 C15 C16 C17 -0.8(7)
C15 C16 C17 C18 -179.9(4)
C15 C16 C17 C22 1.0(6)
C22 C17 C18 C19 -0.1(6)
C16 C17 C18 C19 -179.1(4)
C17 C18 C19 C20 0.2(6)
C18 C19 C20 C21 -0.8(6)
C19 C20 C21 C22 1.1(6)
C20 C21 C22 C17 -0.9(5)
C20 C21 C22 C13 178.6(3)
C18 C17 C22 C21 0.4(5)
C16 C17 C22 C21 179.5(3)
C18 C17 C22 C13 -179.1(3)
C16 C17 C22 C13 0.0(5)
C14 C13 C22 C21 179.4(3)
C1 C13 C22 C21 0.8(5)
C14 C13 C22 C17 -1.1(5)
C1 C13 C22 C17 -179.8(3)
F3 C23 C24 C29 -21.6(4)
F4 C23 C24 C29 -135.1(3)
C35 C23 C24 C29 103.2(3)
F3 C23 C24 C25 162.3(3)
F4 C23 C24 C25 48.8(4)
C35 C23 C24 C25 -72.9(4)
C29 C24 C25 C26 0.3(5)
C23 C24 C25 C26 176.2(3)
C24 C25 C26 C27 -0.2(6)
C25 C26 C27 C28 0.4(6)
C26 C27 C28 C29 -0.7(5)
C26 C27 C28 C30 179.4(3)
C25 C24 C29 C28 -0.6(4)
C23 C24 C29 C28 -176.6(3)
C27 C28 C29 C24 0.8(4)
C30 C28 C29 C24 -179.4(2)
C29 C28 C30 C31 174.7(3)
C27 C28 C30 C31 -5.4(5)
C29 C28 C30 N2 -4.8(4)
C27 C28 C30 N2 175.0(3)
N2 C30 C31 C32 -0.2(5)
C28 C30 C31 C32 -179.8(3)
C30 C31 C32 C33 0.3(6)
C31 C32 C33 C34 0.2(6)
C32 C33 C34 N2 -0.7(6)
F3 C23 C35 C44 -131.0(3)
F4 C23 C35 C44 -16.4(4)
C24 C23 C35 C44 104.3(3)
F3 C23 C35 C36 54.0(4)
F4 C23 C35 C36 168.7(3)
C24 C23 C35 C36 -70.6(4)
C44 C35 C36 C37 178.2(3)
C23 C35 C36 C37 -7.0(5)
C44 C35 C36 C41 -1.7(4)
C23 C35 C36 C41 173.1(3)
C41 C36 C37 C38 -1.5(5)
C35 C36 C37 C38 178.6(3)
C36 C37 C38 C39 -0.6(5)
C37 C38 C39 C40 2.0(6)
C38 C39 C40 C41 -1.2(6)
C39 C40 C41 C36 -0.9(5)
C39 C40 C41 C42 178.5(3)
C37 C36 C41 C40 2.2(4)
C35 C36 C41 C40 -177.8(3)
C37 C36 C41 C42 -177.2(3)
C35 C36 C41 C42 2.7(4)
C40 C41 C42 C43 179.0(3)
C36 C41 C42 C43 -1.6(5)
C41 C42 C43 C44 -0.7(6)
C36 C35 C44 C43 -0.5(5)
C23 C35 C44 C43 -175.4(3)
C42 C43 C44 C35 1.7(6)
C9 C8 N1 C12 -0.2(6)
C4 C8 N1 C12 178.4(3)
C11 C12 N1 C8 0.6(7)
C31 C30 N2 C34 -0.3(5)
C28 C30 N2 C34 179.3(3)
C33 C34 N2 C30 0.8(5)
